data_4000670
loop_
_publ_author_name
'Yvonne Klawitter'
'Wolfgang Bensch'
'Claudia Wickleder'

_publ_section_title
;
 Synthesis, Crystal Structure, and Vibrational and Optical Spectroscopy
 of the First Quaternary Alkaline-Earth Rare Earth Thiophosphates
 Ba3Ln2[P4S16] (Ln = Gd-Er)
;
_journal_name_full 'Chem. Mater.'
_journal_page_first 187
_journal_page_last 197
_journal_paper_doi 10.1021/cm051860n
_journal_volume 18
_journal_year 2006
_chemical_formula_sum 'Ba3 Dy2 P4 S16'
_chemical_formula_weight 1373.86
_chemical_name_systematic '  ?'
_space_group_IT_number 60
_symmetry_cell_setting orthorhombic
_symmetry_space_group_name_Hall '-P 2n 2ab'
_symmetry_space_group_name_H-M 'P b c n'
_atom_sites_solution_hydrogens geom
_atom_sites_solution_primary direct
_atom_sites_solution_secondary difmap
_audit_creation_method SHELXL-97
_cell_angle_alpha 90.00
_cell_angle_beta 90.00
_cell_angle_gamma 90.00
_cell_formula_units_Z 4
_cell_length_a 19.1120(14)
_cell_length_b 10.2646(8)
_cell_length_c 12.6020(12)
_cell_measurement_reflns_used 104
_cell_measurement_temperature 293(2)
_cell_measurement_theta_max 38
_cell_measurement_theta_min 30
_cell_volume 2472.2(4)
_computing_structure_refinement 'SHELXL-97 (Sheldrick, 1997)'
_computing_structure_solution 'SHELXS-97 (Sheldrick, 1990)'
_diffrn_ambient_temperature 293(2)
_diffrn_measured_fraction_theta_full 1.000
_diffrn_measured_fraction_theta_max 1.000
_diffrn_measurement_device_type 'PW 1100'
_diffrn_measurement_method 'omega theta scan'
_diffrn_radiation_monochromator graphite
_diffrn_radiation_source 'fine-focus sealed tube'
_diffrn_radiation_type MoK\a
_diffrn_radiation_wavelength 0.71073
_diffrn_reflns_av_R_equivalents 0.0289
_diffrn_reflns_av_sigmaI/netI 0.0294
_diffrn_reflns_limit_h_max 1
_diffrn_reflns_limit_h_min -24
_diffrn_reflns_limit_k_max 6
_diffrn_reflns_limit_k_min -13
_diffrn_reflns_limit_l_max 1
_diffrn_reflns_limit_l_min -16
_diffrn_reflns_number 4851
_diffrn_reflns_theta_full 27.01
_diffrn_reflns_theta_max 27.01
_diffrn_reflns_theta_min 2.13
_diffrn_standards_decay_% 0
_diffrn_standards_interval_time 'every 120 minutes'
_diffrn_standards_number 3
_exptl_absorpt_coefficient_mu 12.281
_exptl_absorpt_correction_T_max 0.3454
_exptl_absorpt_correction_T_min 0.1968
_exptl_absorpt_correction_type numerical
_exptl_crystal_colour cuboid
_exptl_crystal_density_diffrn 3.691
_exptl_crystal_density_method 'not measured'
_exptl_crystal_description yellow
_exptl_crystal_F_000 2464
_exptl_crystal_size_max 0.12
_exptl_crystal_size_mid 0.12
_exptl_crystal_size_min 0.06
_refine_diff_density_max 2.097
_refine_diff_density_min -1.874
_refine_diff_density_rms 0.329
_refine_ls_extinction_coef 0.00097(9)
_refine_ls_extinction_expression Fc^*^=kFc[1+0.001xFc^2^\l^3^/sin(2\q)]^-1/4^
_refine_ls_extinction_method SHELXL
_refine_ls_goodness_of_fit_ref 1.217
_refine_ls_hydrogen_treatment mixed
_refine_ls_matrix_type full
_refine_ls_number_parameters 115
_refine_ls_number_reflns 2699
_refine_ls_number_restraints 0
_refine_ls_restrained_S_all 1.217
_refine_ls_R_factor_all 0.0374
_refine_ls_R_factor_gt 0.0275
_refine_ls_shift/su_max 0.001
_refine_ls_shift/su_mean 0.000
_refine_ls_structure_factor_coef Fsqd
_refine_ls_weighting_details 'calc w=1/[\s^2^(Fo^2^)+(0.0564P)^2^+6.5738P] where P=(Fo^2^+2Fc^2^)/3'
_refine_ls_weighting_scheme calc
_refine_ls_wR_factor_gt 0.0771
_refine_ls_wR_factor_ref 0.0985
_reflns_number_gt 2328
_reflns_number_total 2699
_reflns_threshold_expression >2sigma(I)
_cod_database_code 4000670

loop_
_symmetry_equiv_pos_as_xyz
'x, y, z'
'-x+1/2, -y+1/2, z+1/2'
'-x, y, -z+1/2'
'x+1/2, -y+1/2, -z'
'-x, -y, -z'
'x-1/2, y-1/2, -z-1/2'
'x, -y, z-1/2'
'-x-1/2, y-1/2, z'

loop_
_atom_site_label
_atom_site_type_symbol
_atom_site_fract_x
_atom_site_fract_y
_atom_site_fract_z
_atom_site_U_iso_or_equiv
_atom_site_adp_type
_atom_site_occupancy
_atom_site_symmetry_multiplicity
_atom_site_calc_flag
_atom_site_refinement_flags
Dy1 Dy 0.573432(17) 0.12818(3) 0.11304(2) 0.01099(13) Uani 1 1 d .
Ba1 Ba 0.72772(2) -0.28929(4) -0.11136(3) 0.01626(14) Uani 1 1 d .
Ba2 Ba 0.5000 -0.38056(5) 0.2500 0.01830(17) Uani 1 2 d S
S1 S 0.65024(11) -0.38254(17) 0.10560(14) 0.0204(4) Uani 1 1 d .
S2 S 0.64694(10) -0.56914(18) -0.11310(12) 0.0160(4) Uani 1 1 d .
S3 S 0.48426(10) -0.11326(16) 0.09956(13) 0.0145(3) Uani 1 1 d .
S4 S 0.69254(9) 0.29302(17) 0.11455(12) 0.0152(3) Uani 1 1 d .
S5 S 0.43080(9) 0.18114(17) 0.16830(14) 0.0160(3) Uani 1 1 d .
S6 S 0.53151(10) 0.38151(16) 0.08541(15) 0.0168(3) Uani 1 1 d .
S7 S 0.66813(9) -0.00615(18) -0.01401(13) 0.0170(3) Uani 1 1 d .
S8 S 0.65252(10) -0.06701(18) 0.23046(13) 0.0205(4) Uani 1 1 d .
P1 P 0.39755(10) -0.00496(16) 0.13980(13) 0.0121(4) Uani 1 1 d .
P2 P 0.63119(9) -0.56152(16) 0.04866(13) 0.0123(3) Uani 1 1 d .

loop_
_atom_site_aniso_label
_atom_site_aniso_U_11
_atom_site_aniso_U_22
_atom_site_aniso_U_33
_atom_site_aniso_U_23
_atom_site_aniso_U_13
_atom_site_aniso_U_12
Dy1 0.01196(19) 0.01009(19) 0.01092(19) -0.00065(11) -0.00040(10) 0.00116(11)
Ba1 0.0149(2) 0.0142(2) 0.0197(2) -0.00057(14) -0.00066(15) 0.00097(15)
Ba2 0.0199(3) 0.0139(3) 0.0211(3) 0.000 -0.0005(2) 0.000
S1 0.0258(10) 0.0137(9) 0.0219(9) -0.0050(6) 0.0065(7) -0.0063(7)
S2 0.0164(8) 0.0180(9) 0.0136(8) -0.0011(6) -0.0006(6) -0.0004(7)
S3 0.0171(9) 0.0137(8) 0.0128(8) 0.0015(6) 0.0000(6) 0.0007(6)
S4 0.0147(8) 0.0144(8) 0.0164(8) 0.0006(6) -0.0007(6) -0.0004(6)
S5 0.0157(8) 0.0150(8) 0.0172(8) -0.0007(7) 0.0015(6) -0.0034(6)
S6 0.0142(8) 0.0107(7) 0.0256(9) 0.0020(6) 0.0040(7) 0.0012(6)
S7 0.0165(8) 0.0217(8) 0.0127(7) -0.0012(6) 0.0005(6) 0.0033(7)
S8 0.0253(9) 0.0245(9) 0.0118(7) 0.0001(7) 0.0043(7) 0.0140(8)
P1 0.0145(8) 0.0124(8) 0.0095(8) -0.0003(7) 0.0010(6) -0.0027(6)
P2 0.0133(8) 0.0105(8) 0.0132(7) -0.0009(6) 0.0015(6) -0.0010(6)

loop_
_atom_type_symbol
_atom_type_description
_atom_type_scat_dispersion_real
_atom_type_scat_dispersion_imag
_atom_type_scat_source
P P 0.1023 0.0942 'International Tables Vol C Tables 4.2.6.8 and 6.1.1.4'
S S 0.1246 0.1234 'International Tables Vol C Tables 4.2.6.8 and 6.1.1.4'
Ba Ba -0.3244 2.2819 'International Tables Vol C Tables 4.2.6.8 and 6.1.1.4'
Dy Dy -0.1892 4.4098 'International Tables Vol C Tables 4.2.6.8 and 6.1.1.4'

loop_
_geom_angle_atom_site_label_1
_geom_angle_atom_site_label_2
_geom_angle_atom_site_label_3
_geom_angle
_geom_angle_site_symmetry_1
_geom_angle_site_symmetry_3
S6 Dy1 S7 125.93(6) . .
S6 Dy1 S5 86.14(5) . 3_655
S7 Dy1 S5 132.76(5) . 3_655
S6 Dy1 S4 70.72(5) . .
S7 Dy1 S4 77.14(5) . .
S5 Dy1 S4 84.32(5) 3_655 .
S6 Dy1 S5 64.73(5) . .
S7 Dy1 S5 148.51(5) . .
S5 Dy1 S5 72.40(6) 3_655 .
S4 Dy1 S5 130.44(5) . .
S6 Dy1 S3 79.74(5) . 5_655
S7 Dy1 S3 71.92(5) . 5_655
S5 Dy1 S3 154.81(5) 3_655 5_655
S4 Dy1 S3 110.04(5) . 5_655
S5 Dy1 S3 82.70(5) . 5_655
S6 Dy1 S8 150.21(6) . .
S7 Dy1 S8 67.29(5) . .
S5 Dy1 S8 69.50(5) 3_655 .
S4 Dy1 S8 89.45(5) . .
S5 Dy1 S8 120.04(5) . .
S3 Dy1 S8 129.04(5) 5_655 .
S6 Dy1 S3 127.40(5) . .
S7 Dy1 S3 85.86(5) . .
S5 Dy1 S3 101.43(5) 3_655 .
S4 Dy1 S3 160.94(5) . .
S5 Dy1 S3 68.38(5) . .
S3 Dy1 S3 71.91(5) 5_655 .
S8 Dy1 S3 75.90(5) . .
S7 Ba1 S1 76.02(5) 8_755 .
S7 Ba1 S2 71.77(4) 8_755 .
S1 Ba1 S2 62.03(4) . .
S7 Ba1 S2 91.56(5) 8_755 8_765
S1 Ba1 S2 122.59(4) . 8_765
S2 Ba1 S2 161.57(4) . 8_765
S7 Ba1 S5 151.55(5) 8_755 5_655
S1 Ba1 S5 82.19(5) . 5_655
S2 Ba1 S5 81.98(5) . 5_655
S2 Ba1 S5 115.77(5) 8_765 5_655
S7 Ba1 S4 64.46(4) 8_755 8_755
S1 Ba1 S4 64.24(5) . 8_755
S2 Ba1 S4 116.41(4) . 8_755
S2 Ba1 S4 59.99(4) 8_765 8_755
S5 Ba1 S4 121.24(4) 5_655 8_755
S7 Ba1 S7 131.91(5) 8_755 .
S1 Ba1 S7 78.05(5) . .
S2 Ba1 S7 127.23(5) . .
S2 Ba1 S7 69.81(4) 8_765 .
S5 Ba1 S7 58.47(4) 5_655 .
S4 Ba1 S7 67.90(4) 8_755 .
S7 Ba1 S8 60.32(4) 8_755 2_644
S1 Ba1 S8 132.57(5) . 2_644
S2 Ba1 S8 86.11(5) . 2_644
S2 Ba1 S8 78.62(5) 8_765 2_644
S5 Ba1 S8 129.81(4) 5_655 2_644
S4 Ba1 S8 107.75(4) 8_755 2_644
S7 Ba1 S8 145.60(5) . 2_644
S7 Ba1 S4 118.90(4) 8_755 7
S1 Ba1 S4 137.28(5) . 7
S2 Ba1 S4 83.88(4) . 7
S2 Ba1 S4 98.04(4) 8_765 7
S5 Ba1 S4 67.39(4) 5_655 7
S4 Ba1 S4 157.99(2) 8_755 7
S7 Ba1 S4 107.67(4) . 7
S8 Ba1 S4 62.94(4) 2_644 7
S6 Ba2 S6 82.98(6) 1_545 3_645
S6 Ba2 S2 73.17(4) 1_545 5_645
S6 Ba2 S2 93.30(5) 3_645 5_645
S6 Ba2 S2 93.30(5) 1_545 7_546
S6 Ba2 S2 73.18(4) 3_645 7_546
S2 Ba2 S2 162.19(7) 5_645 7_546
S6 Ba2 S3 163.21(4) 1_545 3_655
S6 Ba2 S3 105.68(4) 3_645 3_655
S2 Ba2 S3 119.69(4) 5_645 3_655
S2 Ba2 S3 76.02(4) 7_546 3_655
S6 Ba2 S3 105.68(4) 1_545 .
S6 Ba2 S3 163.21(4) 3_645 .
S2 Ba2 S3 76.02(4) 5_645 .
S2 Ba2 S3 119.69(4) 7_546 .
S3 Ba2 S3 69.95(6) 3_655 .
S6 Ba2 S1 59.93(4) 1_545 .
S6 Ba2 S1 119.48(5) 3_645 .
S2 Ba2 S1 115.68(4) 5_645 .
S2 Ba2 S1 64.21(4) 7_546 .
S3 Ba2 S1 103.42(4) 3_655 .
S3 Ba2 S1 77.16(4) . .
S6 Ba2 S1 119.48(5) 1_545 3_655
S6 Ba2 S1 59.93(4) 3_645 3_655
S2 Ba2 S1 64.21(4) 5_645 3_655
S2 Ba2 S1 115.68(4) 7_546 3_655
S3 Ba2 S1 77.16(4) 3_655 3_655
S3 Ba2 S1 103.42(4) . 3_655
S1 Ba2 S1 179.31(6) . 3_655
P2 S1 Ba1 92.95(8) . .
P2 S1 Ba2 92.50(8) . .
Ba1 S1 Ba2 146.36(7) . .
P2 S2 Ba1 91.66(8) . .
P2 S2 Ba1 97.21(8) . 8_755
Ba1 S2 Ba1 105.07(5) . 8_755
P2 S2 Ba2 113.22(8) . 5_645
Ba1 S2 Ba2 122.57(6) . 5_645
Ba1 S2 Ba2 120.63(5) 8_755 5_645
P1 S3 Dy1 87.14(7) . 5_655
P1 S3 Dy1 89.84(7) . .
Dy1 S3 Dy1 108.09(5) 5_655 .
P1 S3 Ba2 112.04(8) . .
Dy1 S3 Ba2 120.91(6) 5_655 .
Dy1 S3 Ba2 126.25(6) . .
P2 S4 Dy1 88.45(8) 1_565 .
P2 S4 Ba1 95.68(7) 1_565 8_765
Dy1 S4 Ba1 102.10(5) . 8_765
P2 S4 Ba1 120.61(8) 1_565 7_556
Dy1 S4 Ba1 98.82(5) . 7_556
Ba1 S4 Ba1 138.35(6) 8_765 7_556
P1 S5 Dy1 89.00(7) . 3_655
P1 S5 Dy1 94.34(8) . .
Dy1 S5 Dy1 103.24(6) 3_655 .
P1 S5 Ba1 89.47(7) . 5_655
Dy1 S5 Ba1 104.57(5) 3_655 5_655
Dy1 S5 Ba1 151.99(6) . 5_655
P2 S6 Dy1 91.59(8) 1_565 .
P2 S6 Ba2 95.85(8) 1_565 1_565
Dy1 S6 Ba2 133.10(7) . 1_565
P1 S7 Dy1 91.11(8) 5_655 .
P1 S7 Ba1 92.63(8) 5_655 8_765
Dy1 S7 Ba1 106.14(6) . 8_765
P1 S7 Ba1 88.45(7) 5_655 .
Dy1 S7 Ba1 149.42(7) . .
Ba1 S7 Ba1 104.43(5) 8_765 .
P1 S8 Dy1 87.02(8) 3_655 .
P1 S8 Ba1 88.90(8) 3_655 2_645
Dy1 S8 Ba1 162.26(8) . 2_645
S8 P1 S7 111.19(11) 3_655 5_655
S8 P1 S5 107.63(10) 3_655 .
S7 P1 S5 106.11(10) 5_655 .
S8 P1 S3 114.50(11) 3_655 .
S7 P1 S3 109.66(10) 5_655 .
S5 P1 S3 107.31(10) . .
S1 P2 S6 110.48(11) . 1_545
S1 P2 S2 111.22(11) . .
S6 P2 S2 110.41(11) 1_545 .
S1 P2 S4 114.45(11) . 1_545
S6 P2 S4 103.31(10) 1_545 1_545
S2 P2 S4 106.63(10) . 1_545

loop_
_geom_bond_atom_site_label_1
_geom_bond_atom_site_label_2
_geom_bond_distance
_geom_bond_site_symmetry_2
Dy1 S6 2.7432(17) .
Dy1 S7 2.7821(17) .
Dy1 S5 2.8098(18) 3_655
Dy1 S4 2.8365(18) .
Dy1 S5 2.8656(17) .
Dy1 S3 2.9013(17) 5_655
Dy1 S8 2.9136(18) .
Dy1 S3 3.0125(18) .
Ba1 S7 3.2284(19) 8_755
Ba1 S1 3.2533(18) .
Ba1 S2 3.2612(19) .
Ba1 S2 3.2933(19) 8_765
Ba1 S5 3.3054(18) 5_655
Ba1 S4 3.3378(17) 8_755
Ba1 S7 3.3539(18) .
Ba1 S8 3.3746(18) 2_644
Ba1 S4 3.5191(17) 7
Ba2 S6 3.2603(18) 1_545
Ba2 S6 3.2603(18) 3_645
Ba2 S2 3.3361(18) 5_645
Ba2 S2 3.3361(18) 7_546
Ba2 S3 3.3485(17) 3_655
Ba2 S3 3.3485(17) .
Ba2 S1 3.400(2) .
Ba2 S1 3.400(2) 3_655
S1 P2 2.006(2) .
S2 P2 2.062(2) .
S2 Ba1 3.2933(19) 8_755
S2 Ba2 3.3361(18) 5_645
S3 P1 2.059(3) .
S3 Dy1 2.9013(17) 5_655
S4 P2 2.072(2) 1_565
S4 Ba1 3.3378(17) 8_765
S4 Ba1 3.5191(17) 7_556
S5 P1 2.045(2) .
S5 Dy1 2.8098(18) 3_655
S5 Ba1 3.3054(18) 5_655
S6 P2 2.046(3) 1_565
S6 Ba2 3.2603(18) 1_565
S7 P1 2.025(2) 5_655
S7 Ba1 3.2284(19) 8_765
S8 P1 1.999(2) 3_655
S8 Ba1 3.3746(18) 2_645
P1 S8 1.999(2) 3_655
P1 S7 2.025(2) 5_655
P2 S6 2.046(3) 1_545
P2 S4 2.072(2) 1_545
